data_4084477
loop_
_publ_author_name
'Schwartsburd, Leonid'
'Mahon, Mary F.'
'Poulten, Rebecca C.'
'Warren, Mark R.'
'Whittlesey, Michael K.'

_publ_section_title
;
 Mechanistic Studies of the Rhodium NHC Catalyzed Hydrodefluorination of
 Polyfluorotoluenes
;
_journal_issue 21
_journal_name_full Organometallics
_journal_page_first 6165
_journal_paper_doi 10.1021/om500827d
_journal_volume 33
_journal_year 2014
_chemical_formula_sum 'C46 H50 F N2 P2 Rh'
_chemical_formula_weight 814.73
_chemical_name_systematic
;
 ?
;
_space_group_IT_number 14
_symmetry_cell_setting monoclinic
_symmetry_space_group_name_Hall '-P 2ybc'
_symmetry_space_group_name_H-M 'P 1 21/c 1'
_atom_sites_solution_hydrogens geom
_atom_sites_solution_primary direct
_atom_sites_solution_secondary difmap
_audit_creation_method SHELXL-97
_cell_angle_alpha 90.00
_cell_angle_beta 106.321(2)
_cell_angle_gamma 90.00
_cell_formula_units_Z 4
_cell_length_a 12.7343(6)
_cell_length_b 17.6616(7)
_cell_length_c 18.7613(9)
_cell_measurement_reflns_used 6937
_cell_measurement_temperature 150(2)
_cell_measurement_theta_max 26.6
_cell_measurement_theta_min 1.6
_cell_volume 4049.5(3)
_computing_cell_refinement
;
CrystalClear-SM Expert 2.0 r5 (Rigaku, 2010)
;
_computing_data_collection
;
CrystalClear-SM Expert 2.0 r5 (Rigaku, 2010)
;
_computing_data_reduction
;
CrystalClear-SM Expert 2.0 r5 (Rigaku, 2010)
;
_computing_structure_refinement 'SHELXL-97 (Sheldrick, 1997)'
_computing_structure_solution 'SHELXS-97 (Sheldrick, 1990)'
_diffrn_ambient_temperature 150(2)
_diffrn_measured_fraction_theta_full 0.988
_diffrn_measured_fraction_theta_max 0.988
_diffrn_measurement_device_type
;
Rigaku Saturn724+ (2x2 bin mode)
;
_diffrn_measurement_method 'profile data from \w-scans'
_diffrn_radiation_monochromator Synchrotron
_diffrn_radiation_type Synchrotron
_diffrn_radiation_wavelength 0.68890
_diffrn_reflns_av_R_equivalents 0.1220
_diffrn_reflns_av_sigmaI/netI 0.1383
_diffrn_reflns_limit_h_max 15
_diffrn_reflns_limit_h_min -13
_diffrn_reflns_limit_k_max 20
_diffrn_reflns_limit_k_min -20
_diffrn_reflns_limit_l_max 22
_diffrn_reflns_limit_l_min -19
_diffrn_reflns_number 21707
_diffrn_reflns_theta_full 24.21
_diffrn_reflns_theta_max 24.21
_diffrn_reflns_theta_min 3.07
_diffrn_source Synchrotron
_exptl_absorpt_coefficient_mu 0.539
_exptl_absorpt_correction_T_max 1.000
_exptl_absorpt_correction_T_min 0.397
_exptl_absorpt_correction_type multi-scan
_exptl_absorpt_process_details
;
multi-scan from symmetry-related measurements
 Sortav (Blessing 1995)
;
_exptl_crystal_colour orange
_exptl_crystal_density_diffrn 1.336
_exptl_crystal_density_method 'not measured'
_exptl_crystal_description tabloid
_exptl_crystal_F_000 1696
_exptl_crystal_size_max 0.03
_exptl_crystal_size_mid 0.02
_exptl_crystal_size_min 0.01
_refine_diff_density_max 1.375
_refine_diff_density_min -0.669
_refine_diff_density_rms 0.098
_refine_ls_extinction_method none
_refine_ls_goodness_of_fit_ref 0.962
_refine_ls_hydrogen_treatment constr
_refine_ls_matrix_type full
_refine_ls_number_parameters 482
_refine_ls_number_reflns 7061
_refine_ls_number_restraints 0
_refine_ls_restrained_S_all 0.962
_refine_ls_R_factor_all 0.1217
_refine_ls_R_factor_gt 0.0636
_refine_ls_shift/su_max 0.000
_refine_ls_shift/su_mean 0.000
_refine_ls_structure_factor_coef Fsqd
_refine_ls_weighting_details 'calc w=1/[\s^2^(Fo^2^)+(0.0518P)^2^+0.0000P] where P=(Fo^2^+2Fc^2^)/3'
_refine_ls_weighting_scheme calc
_refine_ls_wR_factor_gt 0.1304
_refine_ls_wR_factor_ref 0.1539
_reflns_number_gt 4250
_reflns_number_total 7061
_reflns_threshold_expression >2sigma(I)
_cod_data_source_file om500827d_si_001.cif
_cod_data_source_block dlk20b
_cod_depositor_comments
;
The following automatic conversions were performed:

'_symmetry_cell_setting' value 'Monoclinic' changed to 'monoclinic'
according to
/home/saulius/struct/COD-crude-data--automatic-downloads/rss-feeds/ACS/lib/dictionaries/cif_core.dic
dictionary named 'cif_core.dic' version 2.4.2 from
2011-04-26.

'_exptl_absorpt_correction_type' value 'Multi-scan'
changed to 'multi-scan' according to
/home/saulius/struct/COD-crude-data--automatic-downloads/rss-feeds/ACS/lib/dictionaries/cif_core.dic
dictionary named 'cif_core.dic' version 2.4.2 from 2011-04-26.

Automatic conversion script
Id: cif_fix_values 2827 2014-09-09 07:05:25Z andrius 

 Adding full bibliography for 4084477--4084478.cif.
;
_cod_original_sg_symbol_H-M P21/c
_cod_database_code 4084477

loop_
_symmetry_equiv_pos_as_xyz
'x, y, z'
'-x, y+1/2, -z+1/2'
'-x, -y, -z'
'x, -y-1/2, z-1/2'

loop_
_atom_site_label
_atom_site_type_symbol
_atom_site_fract_x
_atom_site_fract_y
_atom_site_fract_z
_atom_site_U_iso_or_equiv
_atom_site_adp_type
_atom_site_occupancy
_atom_site_symmetry_multiplicity
_atom_site_calc_flag
_atom_site_refinement_flags
_atom_site_disorder_assembly
_atom_site_disorder_group
Rh1 Rh 0.30848(4) 0.26205(3) 0.81351(2) 0.03382(17) Uani 1 1 d . . .
P1 P 0.12447(12) 0.24515(8) 0.79821(8) 0.0338(4) Uani 1 1 d . . .
F1 F 0.3246(3) 0.2341(2) 0.92394(19) 0.0554(10) Uani 1 1 d . . .
N1 N 0.2859(4) 0.2531(2) 0.6521(3) 0.0360(12) Uani 1 1 d . B .
C1 C 0.2884(4) 0.2982(3) 0.7110(3) 0.0363(14) Uani 1 1 d . . .
P2 P 0.49628(12) 0.26068(9) 0.84604(8) 0.0345(4) Uani 1 1 d . . .
N2 N 0.2744(4) 0.3741(3) 0.6959(3) 0.0394(12) Uani 1 1 d . B .
C2 C 0.2628(6) 0.2774(4) 0.5743(3) 0.0512(17) Uani 1 1 d . . .
H2A H 0.1835 0.2724 0.5496 0.061 Uiso 1 1 calc R A 1
H2B H 0.3023 0.2440 0.5481 0.061 Uiso 1 1 calc R A 1
C3 C 0.2981(11) 0.3601(6) 0.5684(6) 0.046(3) Uani 0.65 1 d P B 1
H3A H 0.3789 0.3635 0.5813 0.056 Uiso 0.65 1 calc PR B 1
H3B H 0.2674 0.3788 0.5170 0.056 Uiso 0.65 1 calc PR B 1
C4 C 0.2560(6) 0.4068(4) 0.6214(4) 0.0544(18) Uani 1 1 d . . .
H4A H 0.2914 0.4572 0.6264 0.065 Uiso 1 1 calc R B 1
H4B H 0.1764 0.4145 0.5997 0.065 Uiso 1 1 calc R B 1
C5 C 0.3075(5) 0.1714(3) 0.6648(4) 0.0448(16) Uani 1 1 d . . .
H5 H 0.3283 0.1626 0.7197 0.054 Uiso 1 1 calc R B .
C6 C 0.4018(6) 0.1439(4) 0.6366(5) 0.071(2) Uani 1 1 d . B .
H6A H 0.3787 0.1430 0.5822 0.107 Uiso 1 1 calc R . .
H6B H 0.4231 0.0928 0.6555 0.107 Uiso 1 1 calc R . .
H6C H 0.4642 0.1783 0.6539 0.107 Uiso 1 1 calc R . .
C7 C 0.2058(6) 0.1237(4) 0.6300(5) 0.080(3) Uani 1 1 d . B .
H7A H 0.1515 0.1319 0.6574 0.120 Uiso 1 1 calc R . .
H7B H 0.2259 0.0701 0.6324 0.120 Uiso 1 1 calc R . .
H7C H 0.1747 0.1387 0.5781 0.120 Uiso 1 1 calc R . .
C8 C 0.2809(5) 0.4285(3) 0.7584(4) 0.0443(16) Uani 1 1 d . . .
H8 H 0.2878 0.3977 0.8042 0.053 Uiso 1 1 calc R B .
C9 C 0.3814(6) 0.4783(4) 0.7730(4) 0.0525(17) Uani 1 1 d . B .
H9A H 0.4471 0.4465 0.7854 0.079 Uiso 1 1 calc R . .
H9B H 0.3835 0.5124 0.8145 0.079 Uiso 1 1 calc R . .
H9C H 0.3787 0.5082 0.7285 0.079 Uiso 1 1 calc R . .
C10 C 0.1768(5) 0.4754(4) 0.7454(4) 0.0557(19) Uani 1 1 d . B .
H10A H 0.1679 0.5071 0.7011 0.084 Uiso 1 1 calc R . .
H10B H 0.1818 0.5078 0.7886 0.084 Uiso 1 1 calc R . .
H10C H 0.1136 0.4416 0.7380 0.084 Uiso 1 1 calc R . .
C11 C 0.0284(4) 0.2287(3) 0.7061(3) 0.0370(14) Uani 1 1 d . . .
C12 C 0.0193(5) 0.2830(4) 0.6511(3) 0.0458(16) Uani 1 1 d . . .
H12 H 0.0563 0.3300 0.6631 0.055 Uiso 1 1 calc R . .
C13 C -0.0431(5) 0.2694(4) 0.5790(4) 0.0529(18) Uani 1 1 d . . .
H13 H -0.0474 0.3069 0.5420 0.063 Uiso 1 1 calc R . .
C14 C -0.0984(5) 0.2031(4) 0.5601(4) 0.0564(19) Uani 1 1 d . . .
H14 H -0.1400 0.1941 0.5103 0.068 Uiso 1 1 calc R . .
C15 C -0.0936(5) 0.1493(4) 0.6138(4) 0.0475(16) Uani 1 1 d . . .
H15 H -0.1325 0.1031 0.6011 0.057 Uiso 1 1 calc R . .
C16 C -0.0321(5) 0.1624(3) 0.6865(3) 0.0402(15) Uani 1 1 d . . .
H16 H -0.0312 0.1255 0.7235 0.048 Uiso 1 1 calc R . .
C17 C 0.0600(5) 0.3242(3) 0.8344(3) 0.0391(15) Uani 1 1 d . . .
C18 C 0.1232(5) 0.3618(4) 0.8972(3) 0.0456(16) Uani 1 1 d . . .
H18 H 0.1955 0.3450 0.9208 0.055 Uiso 1 1 calc R . .
C19 C 0.0811(6) 0.4230(4) 0.9250(4) 0.060(2) Uani 1 1 d . . .
H19 H 0.1244 0.4474 0.9684 0.072 Uiso 1 1 calc R . .
C20 C -0.0227(6) 0.4497(4) 0.8911(4) 0.061(2) Uani 1 1 d . . .
H20 H -0.0493 0.4932 0.9101 0.073 Uiso 1 1 calc R . .
C21 C -0.0870(6) 0.4134(4) 0.8300(5) 0.067(2) Uani 1 1 d . . .
H21 H -0.1587 0.4314 0.8067 0.080 Uiso 1 1 calc R . .
C22 C -0.0463(6) 0.3489(4) 0.8016(4) 0.060(2) Uani 1 1 d . . .
H22 H -0.0916 0.3226 0.7601 0.072 Uiso 1 1 calc R . .
C23 C 0.0949(5) 0.1628(3) 0.8491(3) 0.0425(16) Uani 1 1 d . . .
C24 C 0.1555(6) 0.0969(4) 0.8483(4) 0.0567(19) Uani 1 1 d . . .
H24 H 0.2159 0.0981 0.8279 0.068 Uiso 1 1 calc R . .
C25 C 0.1282(7) 0.0295(4) 0.8772(5) 0.077(3) Uani 1 1 d . . .
H25 H 0.1656 -0.0161 0.8730 0.092 Uiso 1 1 calc R . .
C26 C 0.0460(8) 0.0297(5) 0.9120(4) 0.077(3) Uani 1 1 d . . .
H26 H 0.0301 -0.0157 0.9342 0.092 Uiso 1 1 calc R . .
C27 C -0.0132(8) 0.0937(5) 0.9155(4) 0.075(3) Uani 1 1 d . . .
H27 H -0.0692 0.0930 0.9400 0.090 Uiso 1 1 calc R . .
C28 C 0.0104(7) 0.1603(4) 0.8822(4) 0.063(2) Uani 1 1 d . . .
H28 H -0.0322 0.2044 0.8824 0.076 Uiso 1 1 calc R . .
C29 C 0.5508(5) 0.1776(3) 0.9028(3) 0.0430(15) Uani 1 1 d . . .
C30 C 0.6463(5) 0.1797(4) 0.9615(4) 0.0518(18) Uani 1 1 d . . .
H30 H 0.6826 0.2266 0.9757 0.062 Uiso 1 1 calc R . .
C31 C 0.6894(6) 0.1137(4) 0.9999(4) 0.0540(18) Uani 1 1 d . . .
H31 H 0.7556 0.1150 1.0391 0.065 Uiso 1 1 calc R . .
C32 C 0.6337(6) 0.0464(4) 0.9794(4) 0.0580(19) Uani 1 1 d . . .
H32 H 0.6612 0.0014 1.0058 0.070 Uiso 1 1 calc R . .
C33 C 0.5408(7) 0.0434(4) 0.9226(5) 0.074(2) Uani 1 1 d . . .
H33 H 0.5054 -0.0039 0.9089 0.089 Uiso 1 1 calc R . .
C34 C 0.4960(6) 0.1091(4) 0.8836(4) 0.063(2) Uani 1 1 d . . .
H34 H 0.4294 0.1068 0.8449 0.076 Uiso 1 1 calc R . .
C35 C 0.5602(5) 0.3384(3) 0.9080(3) 0.0341(14) Uani 1 1 d . . .
C36 C 0.6515(5) 0.3784(4) 0.9010(3) 0.0432(16) Uani 1 1 d . . .
H36 H 0.6835 0.3655 0.8626 0.052 Uiso 1 1 calc R . .
C37 C 0.6960(5) 0.4368(4) 0.9497(4) 0.0486(17) Uani 1 1 d . . .
H37 H 0.7562 0.4648 0.9431 0.058 Uiso 1 1 calc R . .
C38 C 0.6541(5) 0.4541(4) 1.0066(4) 0.0455(16) Uani 1 1 d . . .
H38 H 0.6847 0.4940 1.0399 0.055 Uiso 1 1 calc R . .
C39 C 0.5662(6) 0.4129(4) 1.0155(4) 0.061(2) Uani 1 1 d . . .
H39 H 0.5381 0.4232 1.0564 0.073 Uiso 1 1 calc R . .
C40 C 0.5197(5) 0.3578(4) 0.9659(4) 0.0473(16) Uani 1 1 d . . .
H40 H 0.4572 0.3319 0.9717 0.057 Uiso 1 1 calc R . .
C41 C 0.5749(5) 0.2588(3) 0.7771(3) 0.0416(15) Uani 1 1 d . . .
C42 C 0.6557(5) 0.2053(4) 0.7785(4) 0.0523(18) Uani 1 1 d . . .
H42 H 0.6734 0.1689 0.8174 0.063 Uiso 1 1 calc R . .
C43 C 0.7103(6) 0.2040(4) 0.7249(4) 0.0587(19) Uani 1 1 d . . .
H43 H 0.7637 0.1661 0.7260 0.070 Uiso 1 1 calc R . .
C44 C 0.6871(6) 0.2579(4) 0.6697(4) 0.059(2) Uani 1 1 d . . .
H44 H 0.7252 0.2573 0.6328 0.071 Uiso 1 1 calc R . .
C45 C 0.6082(5) 0.3135(4) 0.6671(4) 0.0525(18) Uani 1 1 d . . .
H45 H 0.5929 0.3512 0.6294 0.063 Uiso 1 1 calc R . .
C46 C 0.5526(5) 0.3125(4) 0.7210(4) 0.0473(17) Uani 1 1 d . . .
H46 H 0.4979 0.3495 0.7193 0.057 Uiso 1 1 calc R . .
C3A C 0.216(2) 0.3572(12) 0.5662(11) 0.058(6) Uani 0.35 1 d P B 2
H3A1 H 0.2262 0.3792 0.5201 0.070 Uiso 0.35 1 calc PR B 2
H3A2 H 0.1362 0.3531 0.5592 0.070 Uiso 0.35 1 calc PR B 2

loop_
_atom_site_aniso_label
_atom_site_aniso_U_11
_atom_site_aniso_U_22
_atom_site_aniso_U_33
_atom_site_aniso_U_23
_atom_site_aniso_U_13
_atom_site_aniso_U_12
Rh1 0.0254(3) 0.0372(3) 0.0346(3) -0.0009(2) 0.00150(18) 0.0012(2)
P1 0.0273(8) 0.0354(10) 0.0350(8) -0.0039(6) 0.0030(6) -0.0027(7)
F1 0.042(2) 0.075(3) 0.044(2) 0.0080(18) 0.0031(17) -0.0036(19)
N1 0.038(3) 0.032(3) 0.035(3) 0.001(2) 0.006(2) 0.000(2)
C1 0.025(3) 0.031(4) 0.044(4) 0.000(3) -0.004(3) 0.001(3)
P2 0.0256(8) 0.0354(9) 0.0380(8) 0.0006(7) 0.0016(6) 0.0019(7)
N2 0.046(3) 0.036(3) 0.033(3) 0.006(2) 0.004(2) 0.001(2)
C2 0.062(5) 0.055(5) 0.035(4) 0.001(3) 0.012(3) 0.007(4)
C3 0.064(8) 0.043(7) 0.039(6) 0.013(4) 0.026(6) 0.002(6)
C4 0.068(5) 0.038(4) 0.060(5) 0.004(3) 0.023(4) -0.007(3)
C5 0.048(4) 0.035(4) 0.053(4) -0.005(3) 0.016(3) 0.007(3)
C6 0.040(5) 0.058(5) 0.114(7) -0.028(4) 0.018(4) -0.002(4)
C7 0.042(5) 0.049(5) 0.148(8) -0.029(5) 0.024(5) -0.006(4)
C8 0.045(4) 0.033(4) 0.049(4) -0.007(3) 0.002(3) 0.001(3)
C9 0.053(5) 0.041(4) 0.059(4) -0.012(3) 0.007(3) -0.001(3)
C10 0.047(5) 0.044(4) 0.074(5) -0.011(3) 0.014(4) 0.006(3)
C11 0.024(3) 0.040(4) 0.041(3) -0.003(3) 0.000(3) 0.002(3)
C12 0.038(4) 0.041(4) 0.049(4) 0.000(3) -0.002(3) -0.001(3)
C13 0.039(4) 0.065(5) 0.045(4) 0.014(3) -0.003(3) 0.001(4)
C14 0.033(4) 0.071(5) 0.054(4) -0.011(4) -0.006(3) 0.002(4)
C15 0.029(4) 0.048(4) 0.057(4) -0.006(3) -0.002(3) -0.003(3)
C16 0.030(4) 0.038(4) 0.046(4) -0.002(3) 0.000(3) -0.003(3)
C17 0.041(4) 0.033(4) 0.046(4) -0.005(3) 0.016(3) -0.001(3)
C18 0.039(4) 0.049(4) 0.048(4) -0.011(3) 0.012(3) -0.006(3)
C19 0.072(6) 0.054(5) 0.062(5) -0.026(4) 0.030(4) -0.015(4)
C20 0.044(5) 0.050(5) 0.093(6) -0.024(4) 0.028(4) 0.000(4)
C21 0.037(4) 0.064(5) 0.103(7) -0.020(4) 0.025(4) 0.012(4)
C22 0.044(5) 0.061(5) 0.072(5) -0.021(4) 0.011(4) 0.001(4)
C23 0.045(4) 0.042(4) 0.033(3) -0.002(3) -0.002(3) -0.009(3)
C24 0.055(5) 0.049(5) 0.055(4) 0.004(3) -0.003(3) -0.001(4)
C25 0.083(6) 0.049(5) 0.072(6) 0.023(4) -0.022(5) -0.015(4)
C26 0.111(8) 0.065(6) 0.047(5) 0.012(4) 0.009(5) -0.034(5)
C27 0.109(7) 0.072(6) 0.050(5) -0.011(4) 0.031(5) -0.039(5)
C28 0.086(6) 0.055(5) 0.054(5) -0.004(4) 0.028(4) -0.024(4)
C29 0.034(4) 0.039(4) 0.050(4) -0.004(3) 0.002(3) 0.004(3)
C30 0.052(4) 0.040(4) 0.054(4) 0.010(3) -0.002(3) 0.000(3)
C31 0.054(5) 0.043(4) 0.054(4) 0.004(3) -0.004(3) 0.013(3)
C32 0.061(5) 0.037(4) 0.067(5) 0.008(3) 0.005(4) 0.021(4)
C33 0.069(6) 0.049(5) 0.087(6) 0.012(4) -0.004(5) 0.001(4)
C34 0.046(5) 0.044(4) 0.084(6) 0.011(4) -0.010(4) -0.002(3)
C35 0.027(3) 0.035(4) 0.038(3) 0.004(3) 0.005(3) 0.007(3)
C36 0.027(4) 0.053(4) 0.045(4) 0.001(3) 0.003(3) 0.006(3)
C37 0.049(4) 0.037(4) 0.051(4) 0.003(3) 0.000(3) -0.012(3)
C38 0.033(4) 0.048(4) 0.051(4) -0.006(3) 0.003(3) -0.002(3)
C39 0.064(5) 0.057(5) 0.066(5) -0.017(4) 0.027(4) -0.009(4)
C40 0.030(4) 0.049(4) 0.061(4) -0.013(3) 0.011(3) -0.006(3)
C41 0.026(3) 0.045(4) 0.051(4) -0.008(3) 0.006(3) -0.002(3)
C42 0.038(4) 0.042(4) 0.078(5) 0.007(3) 0.017(4) 0.010(3)
C43 0.040(4) 0.071(5) 0.067(5) -0.005(4) 0.019(4) 0.015(4)
C44 0.044(4) 0.067(5) 0.072(5) 0.000(4) 0.027(4) -0.002(4)
C45 0.038(4) 0.064(5) 0.055(4) 0.012(3) 0.013(3) 0.002(3)
C46 0.052(4) 0.038(4) 0.052(4) 0.004(3) 0.016(3) 0.004(3)
C3A 0.085(19) 0.053(14) 0.033(11) -0.002(9) 0.012(13) 0.007(14)

loop_
_atom_type_symbol
_atom_type_description
_atom_type_scat_dispersion_real
_atom_type_scat_dispersion_imag
_atom_type_scat_source
C C 0.0033 0.0016 'International Tables Vol C Tables 4.2.6.8 and 6.1.1.4'
H H 0.0000 0.0000 'International Tables Vol C Tables 4.2.6.8 and 6.1.1.4'
N N 0.0061 0.0033 'International Tables Vol C Tables 4.2.6.8 and 6.1.1.4'
P P 0.1023 0.0942 'International Tables Vol C Tables 4.2.6.8 and 6.1.1.4'
Rh Rh -1.1178 0.9187 'International Tables Vol C Tables 4.2.6.8 and 6.1.1.4'
F F 0.0171 0.0103 'International Tables Vol C Tables 4.2.6.8 and 6.1.1.4'

loop_
_geom_angle_atom_site_label_1
_geom_angle_atom_site_label_2
_geom_angle_atom_site_label_3
_geom_angle
C1 Rh1 F1 174.5(2)
C1 Rh1 P2 95.88(16)
F1 Rh1 P2 85.94(10)
C1 Rh1 P1 94.13(16)
F1 Rh1 P1 84.57(10)
P2 Rh1 P1 168.77(6)
C23 P1 C11 100.6(3)
C23 P1 C17 103.3(3)
C11 P1 C17 102.6(3)
C23 P1 Rh1 112.9(2)
C11 P1 Rh1 121.57(19)
C17 P1 Rh1 113.6(2)
C1 N1 C2 126.3(5)
C1 N1 C5 118.8(5)
C2 N1 C5 114.9(5)
N1 C1 N2 115.7(5)
N1 C1 Rh1 124.9(4)
N2 C1 Rh1 119.4(4)
C29 P2 C35 101.7(3)
C29 P2 C41 101.6(3)
C35 P2 C41 103.1(3)
C29 P2 Rh1 111.1(2)
C35 P2 Rh1 113.84(19)
C41 P2 Rh1 122.9(2)
C1 N2 C4 123.9(5)
C1 N2 C8 119.3(5)
C4 N2 C8 116.7(5)
N1 C2 C3A 109.3(9)
N1 C2 C3 111.5(6)
C3A C2 C3 39.6(9)
N1 C2 H2A 109.3
C3A C2 H2A 73.5
C3 C2 H2A 109.3
N1 C2 H2B 109.3
C3A C2 H2B 138.0
C3 C2 H2B 109.3
H2A C2 H2B 108.0
C4 C3 C2 107.9(7)
C4 C3 H3A 110.1
C2 C3 H3A 110.1
C4 C3 H3B 110.1
C2 C3 H3B 110.1
H3A C3 H3B 108.4
C3A C4 N2 113.7(11)
C3A C4 C3 42.3(10)
N2 C4 C3 115.0(6)
C3A C4 H4A 136.3
N2 C4 H4A 108.5
C3 C4 H4A 108.5
C3A C4 H4B 69.5
N2 C4 H4B 108.5
C3 C4 H4B 108.5
H4A C4 H4B 107.5
N1 C5 C6 112.6(5)
N1 C5 C7 111.8(6)
C6 C5 C7 109.4(5)
N1 C5 H5 107.6
C6 C5 H5 107.6
C7 C5 H5 107.6
C5 C6 H6A 109.5
C5 C6 H6B 109.5
H6A C6 H6B 109.5
C5 C6 H6C 109.5
H6A C6 H6C 109.5
H6B C6 H6C 109.5
C5 C7 H7A 109.5
C5 C7 H7B 109.5
H7A C7 H7B 109.5
C5 C7 H7C 109.5
H7A C7 H7C 109.5
H7B C7 H7C 109.5
N2 C8 C9 111.9(5)
N2 C8 C10 111.6(5)
C9 C8 C10 111.5(5)
N2 C8 H8 107.2
C9 C8 H8 107.2
C10 C8 H8 107.2
C8 C9 H9A 109.5
C8 C9 H9B 109.5
H9A C9 H9B 109.5
C8 C9 H9C 109.5
H9A C9 H9C 109.5
H9B C9 H9C 109.5
C8 C10 H10A 109.5
C8 C10 H10B 109.5
H10A C10 H10B 109.5
C8 C10 H10C 109.5
H10A C10 H10C 109.5
H10B C10 H10C 109.5
C12 C11 C16 117.4(5)
C12 C11 P1 118.9(5)
C16 C11 P1 123.6(4)
C13 C12 C11 120.7(6)
C13 C12 H12 119.7
C11 C12 H12 119.7
C14 C13 C12 121.1(6)
C14 C13 H13 119.4
C12 C13 H13 119.4
C13 C14 C15 119.5(6)
C13 C14 H14 120.3
C15 C14 H14 120.3
C14 C15 C16 120.2(6)
C14 C15 H15 119.9
C16 C15 H15 119.9
C15 C16 C11 121.1(6)
C15 C16 H16 119.5
C11 C16 H16 119.5
C22 C17 C18 119.0(6)
C22 C17 P1 123.6(5)
C18 C17 P1 117.4(5)
C19 C18 C17 120.1(6)
C19 C18 H18 120.0
C17 C18 H18 120.0
C18 C19 C20 121.4(7)
C18 C19 H19 119.3
C20 C19 H19 119.3
C21 C20 C19 119.8(6)
C21 C20 H20 120.1
C19 C20 H20 120.1
C20 C21 C22 119.8(7)
C20 C21 H21 120.1
C22 C21 H21 120.1
C17 C22 C21 119.9(7)
C17 C22 H22 120.0
C21 C22 H22 120.0
C28 C23 C24 118.6(6)
C28 C23 P1 123.8(5)
C24 C23 P1 117.3(5)
C25 C24 C23 120.5(8)
C25 C24 H24 119.8
C23 C24 H24 119.8
C26 C25 C24 119.2(8)
C26 C25 H25 120.4
C24 C25 H25 120.4
C27 C26 C25 121.7(8)
C27 C26 H26 119.2
C25 C26 H26 119.2
C26 C27 C28 118.7(8)
C26 C27 H27 120.6
C28 C27 H27 120.6
C23 C28 C27 121.1(8)
C23 C28 H28 119.5
C27 C28 H28 119.5
C30 C29 C34 119.3(6)
C30 C29 P2 122.9(5)
C34 C29 P2 117.7(5)
C29 C30 C31 120.9(6)
C29 C30 H30 119.5
C31 C30 H30 119.5
C32 C31 C30 118.5(6)
C32 C31 H31 120.8
C30 C31 H31 120.8
C33 C32 C31 121.3(6)
C33 C32 H32 119.3
C31 C32 H32 119.3
C32 C33 C34 121.1(7)
C32 C33 H33 119.5
C34 C33 H33 119.5
C29 C34 C33 118.8(7)
C29 C34 H34 120.6
C33 C34 H34 120.6
C40 C35 C36 117.1(6)
C40 C35 P2 119.3(5)
C36 C35 P2 123.5(4)
C37 C36 C35 120.7(6)
C37 C36 H36 119.6
C35 C36 H36 119.6
C38 C37 C36 120.5(6)
C38 C37 H37 119.7
C36 C37 H37 119.7
C37 C38 C39 119.1(6)
C37 C38 H38 120.4
C39 C38 H38 120.4
C40 C39 C38 120.3(7)
C40 C39 H39 119.9
C38 C39 H39 119.9
C39 C40 C35 122.1(6)
C39 C40 H40 118.9
C35 C40 H40 118.9
C46 C41 C42 118.2(6)
C46 C41 P2 119.0(5)
C42 C41 P2 122.8(5)
C43 C42 C41 121.4(7)
C43 C42 H42 119.3
C41 C42 H42 119.3
C42 C43 C44 119.5(7)
C42 C43 H43 120.2
C44 C43 H43 120.2
C43 C44 C45 120.8(7)
C43 C44 H44 119.6
C45 C44 H44 119.6
C46 C45 C44 118.4(6)
C46 C45 H45 120.8
C44 C45 H45 120.8
C41 C46 C45 121.7(6)
C41 C46 H46 119.2
C45 C46 H46 119.2
C4 C3A C2 118.4(16)
C4 C3A H3A1 107.7
C2 C3A H3A1 107.7
C4 C3A H3A2 107.7
C2 C3A H3A2 107.7
H3A1 C3A H3A2 107.1

loop_
_geom_bond_atom_site_label_1
_geom_bond_atom_site_label_2
_geom_bond_distance
Rh1 C1 1.973(6)
Rh1 F1 2.083(3)
Rh1 P2 2.2961(16)
Rh1 P1 2.2987(16)
P1 C23 1.836(6)
P1 C11 1.838(6)
P1 C17 1.844(6)
N1 C1 1.354(7)
N1 C2 1.471(7)
N1 C5 1.477(7)
C1 N2 1.372(7)
P2 C29 1.830(6)
P2 C35 1.834(6)
P2 C41 1.846(6)
N2 C4 1.468(8)
N2 C8 1.500(7)
C2 C3A 1.52(2)
C2 C3 1.541(12)
C2 H2A 0.9900
C2 H2B 0.9900
C3 C4 1.504(12)
C3 H3A 0.9900
C3 H3B 0.9900
C4 C3A 1.34(2)
C4 H4A 0.9900
C4 H4B 0.9900
C5 C6 1.521(8)
C5 C7 1.528(9)
C5 H5 1.0000
C6 H6A 0.9800
C6 H6B 0.9800
C6 H6C 0.9800
C7 H7A 0.9800
C7 H7B 0.9800
C7 H7C 0.9800
C8 C9 1.512(8)
C8 C10 1.524(8)
C8 H8 1.0000
C9 H9A 0.9800
C9 H9B 0.9800
C9 H9C 0.9800
C10 H10A 0.9800
C10 H10B 0.9800
C10 H10C 0.9800
C11 C12 1.390(8)
C11 C16 1.392(8)
C12 C13 1.384(8)
C12 H12 0.9500
C13 C14 1.360(9)
C13 H13 0.9500
C14 C15 1.372(9)
C14 H14 0.9500
C15 C16 1.389(8)
C15 H15 0.9500
C16 H16 0.9500
C17 C22 1.391(9)
C17 C18 1.394(8)
C18 C19 1.372(9)
C18 H18 0.9500
C19 C20 1.379(10)
C19 H19 0.9500
C20 C21 1.366(10)
C20 H20 0.9500
C21 C22 1.416(9)
C21 H21 0.9500
C22 H22 0.9500
C23 C28 1.386(9)
C23 C24 1.399(9)
C24 C25 1.392(9)
C24 H24 0.9500
C25 C26 1.381(11)
C25 H25 0.9500
C26 C27 1.370(11)
C26 H26 0.9500
C27 C28 1.404(10)
C27 H27 0.9500
C28 H28 0.9500
C29 C30 1.393(9)
C29 C34 1.393(9)
C30 C31 1.400(8)
C30 H30 0.9500
C31 C32 1.381(9)
C31 H31 0.9500
C32 C33 1.352(10)
C32 H32 0.9500
C33 C34 1.404(9)
C33 H33 0.9500
C34 H34 0.9500
C35 C40 1.372(8)
C35 C36 1.397(8)
C36 C37 1.388(9)
C36 H36 0.9500
C37 C38 1.356(8)
C37 H37 0.9500
C38 C39 1.385(8)
C38 H38 0.9500
C39 C40 1.361(9)
C39 H39 0.9500
C40 H40 0.9500
C41 C46 1.386(8)
C41 C42 1.391(8)
C42 C43 1.375(9)
C42 H42 0.9500
C43 C44 1.378(10)
C43 H43 0.9500
C44 C45 1.396(9)
C44 H44 0.9500
C45 C46 1.386(8)
C45 H45 0.9500
C46 H46 0.9500
C3A H3A1 0.9900
C3A H3A2 0.9900

loop_
_geom_torsion_atom_site_label_1
_geom_torsion_atom_site_label_2
_geom_torsion_atom_site_label_3
_geom_torsion_atom_site_label_4
_geom_torsion
C1 Rh1 P1 C23 144.2(3)
F1 Rh1 P1 C23 -41.2(2)
P2 Rh1 P1 C23 -8.7(4)
C1 Rh1 P1 C11 24.6(3)
F1 Rh1 P1 C11 -160.7(3)
P2 Rh1 P1 C11 -128.3(3)
C1 Rh1 P1 C17 -98.6(3)
F1 Rh1 P1 C17 76.0(2)
P2 Rh1 P1 C17 108.5(4)
C2 N1 C1 N2 -4.1(8)
C5 N1 C1 N2 176.1(5)
C2 N1 C1 Rh1 175.1(4)
C5 N1 C1 Rh1 -4.8(7)
F1 Rh1 C1 N1 -165.4(16)
P2 Rh1 C1 N1 85.5(5)
P1 Rh1 C1 N1 -89.3(5)
F1 Rh1 C1 N2 14(2)
P2 Rh1 C1 N2 -95.3(4)
P1 Rh1 C1 N2 89.8(4)
C1 Rh1 P2 C29 -140.2(3)
F1 Rh1 P2 C29 45.0(2)
P1 Rh1 P2 C29 12.7(4)
C1 Rh1 P2 C35 105.7(3)
F1 Rh1 P2 C35 -69.1(2)
P1 Rh1 P2 C35 -101.4(3)
C1 Rh1 P2 C41 -19.7(3)
F1 Rh1 P2 C41 165.5(3)
P1 Rh1 P2 C41 133.1(3)
N1 C1 N2 C4 0.8(8)
Rh1 C1 N2 C4 -178.4(5)
N1 C1 N2 C8 -177.3(5)
Rh1 C1 N2 C8 3.5(7)
C1 N1 C2 C3A -13.2(14)
C5 N1 C2 C3A 166.6(12)
C1 N1 C2 C3 29.1(9)
C5 N1 C2 C3 -151.1(7)
N1 C2 C3 C4 -47.2(10)
C3A C2 C3 C4 47.5(13)
C1 N2 C4 C3A 22.3(15)
C8 N2 C4 C3A -159.5(13)
C1 N2 C4 C3 -24.3(10)
C8 N2 C4 C3 154.0(7)
C2 C3 C4 C3A -52.4(15)
C2 C3 C4 N2 46.0(11)
C1 N1 C5 C6 -123.4(6)
C2 N1 C5 C6 56.7(7)
C1 N1 C5 C7 112.8(6)
C2 N1 C5 C7 -67.0(7)
C1 N2 C8 C9 111.3(6)
C4 N2 C8 C9 -67.1(7)
C1 N2 C8 C10 -123.0(6)
C4 N2 C8 C10 58.7(7)
C23 P1 C11 C12 175.3(5)
C17 P1 C11 C12 68.9(5)
Rh1 P1 C11 C12 -59.3(5)
C23 P1 C11 C16 -8.5(6)
C17 P1 C11 C16 -114.9(5)
Rh1 P1 C11 C16 116.9(5)
C16 C11 C12 C13 -3.4(9)
P1 C11 C12 C13 173.1(5)
C11 C12 C13 C14 1.0(10)
C12 C13 C14 C15 1.0(10)
C13 C14 C15 C16 -0.5(10)
C14 C15 C16 C11 -2.0(9)
C12 C11 C16 C15 3.9(9)
P1 C11 C16 C15 -172.4(5)
C23 P1 C17 C22 -92.5(6)
C11 P1 C17 C22 11.8(6)
Rh1 P1 C17 C22 144.9(5)
C23 P1 C17 C18 89.1(5)
C11 P1 C17 C18 -166.6(5)
Rh1 P1 C17 C18 -33.6(5)
C22 C17 C18 C19 -1.1(10)
P1 C17 C18 C19 177.4(5)
C17 C18 C19 C20 -1.4(11)
C18 C19 C20 C21 2.3(12)
C19 C20 C21 C22 -0.5(12)
C18 C17 C22 C21 2.8(10)
P1 C17 C22 C21 -175.6(5)
C20 C21 C22 C17 -2.0(11)
C11 P1 C23 C28 -84.3(6)
C17 P1 C23 C28 21.5(6)
Rh1 P1 C23 C28 144.6(5)
C11 P1 C23 C24 89.8(5)
C17 P1 C23 C24 -164.3(5)
Rh1 P1 C23 C24 -41.2(5)
C28 C23 C24 C25 2.9(10)
P1 C23 C24 C25 -171.6(5)
C23 C24 C25 C26 -5.1(11)
C24 C25 C26 C27 3.5(12)
C25 C26 C27 C28 0.4(12)
C24 C23 C28 C27 1.1(10)
P1 C23 C28 C27 175.2(5)
C26 C27 C28 C23 -2.7(11)
C35 P2 C29 C30 -21.7(6)
C41 P2 C29 C30 84.4(6)
Rh1 P2 C29 C30 -143.2(5)
C35 P2 C29 C34 161.2(5)
C41 P2 C29 C34 -92.7(6)
Rh1 P2 C29 C34 39.7(6)
C34 C29 C30 C31 1.9(10)
P2 C29 C30 C31 -175.2(5)
C29 C30 C31 C32 -1.6(10)
C30 C31 C32 C33 1.5(11)
C31 C32 C33 C34 -1.8(13)
C30 C29 C34 C33 -2.1(11)
P2 C29 C34 C33 175.1(6)
C32 C33 C34 C29 2.1(13)
C29 P2 C35 C40 -76.8(5)
C41 P2 C35 C40 178.2(5)
Rh1 P2 C35 C40 42.7(5)
C29 P2 C35 C36 101.1(5)
C41 P2 C35 C36 -3.9(5)
Rh1 P2 C35 C36 -139.3(4)
C40 C35 C36 C37 -2.1(9)
P2 C35 C36 C37 179.9(5)
C35 C36 C37 C38 2.5(10)
C36 C37 C38 C39 -0.1(10)
C37 C38 C39 C40 -2.7(11)
C38 C39 C40 C35 3.1(11)
C36 C35 C40 C39 -0.7(10)
P2 C35 C40 C39 177.4(6)
C29 P2 C41 C46 177.2(5)
C35 P2 C41 C46 -77.7(5)
Rh1 P2 C41 C46 52.4(6)
C29 P2 C41 C42 -2.5(6)
C35 P2 C41 C42 102.6(5)
Rh1 P2 C41 C42 -127.2(5)
C46 C41 C42 C43 -1.7(10)
P2 C41 C42 C43 177.9(5)
C41 C42 C43 C44 1.9(11)
C42 C43 C44 C45 -0.5(11)
C43 C44 C45 C46 -0.9(11)
C42 C41 C46 C45 0.3(10)
P2 C41 C46 C45 -179.4(5)
C44 C45 C46 C41 1.0(10)
N2 C4 C3A C2 -42(2)
C3 C4 C3A C2 60.1(17)
N1 C2 C3A C4 37(2)
C3 C2 C3A C4 -63.3(19)
